data_1534640
loop_
_publ_author_name
'Goehausen, I.'
'Wickleder, M.S.'

_publ_section_title
;
 Hydrogenselenate der Selten-Erd-Elemente: Synthese und Kristallstruktur
 von La (H Se O4)3 und Gd (H Se O4) (Se O4)
;
_journal_name_full 'Zeitschrift fuer Anorganische und Allgemeine Chemie'
_journal_page_first 1115
_journal_page_last 1117
_journal_volume 627
_journal_year 2001
_chemical_formula_sum 'Gd H O8 Se2'
_chemical_name_systematic 'Gd (H Se O4) (Se O4)'
_space_group_IT_number 61
_symmetry_space_group_name_Hall '-P 2ac 2ab'
_symmetry_space_group_name_H-M 'P b c a'
_cell_angle_alpha 90
_cell_angle_beta 90
_cell_angle_gamma 90
_cell_formula_units_Z 8
_cell_length_a 9.2037
_cell_length_b 13.516
_cell_length_c 10.0404
_cell_volume 1248.998
_citation_journal_id_ASTM ZAACAB
_cod_data_source_file Goehausen_ZAACAB_2001_193.cif
_cod_data_source_block H1Gd1O8Se2
_cod_original_formula_sum 'H1 Gd1 O8 Se2'
_cod_database_code 1534640

loop_
_symmetry_equiv_pos_as_xyz
x,y,z
-x+1/2,-y,z+1/2
x+1/2,-y+1/2,-z
-x,y+1/2,-z+1/2
-x,-y,-z
x-1/2,y,-z-1/2
-x-1/2,y-1/2,z
x,-y-1/2,z-1/2

loop_
_atom_site_label
_atom_site_type_symbol
_atom_site_fract_x
_atom_site_fract_y
_atom_site_fract_z
_atom_site_occupancy
_atom_site_U_iso_or_equiv
Se2 Se+6 0.49214 0.56456 0.28462 1 0.0
O3 O-2 0.2606 0.9646 0.4163 1 0.0
O7 O-2 0.4135 0.6342 0.3943 1 0.0
O8 O-2 0.6138 0.6398 0.2004 1 0.0
O1 O-2 0.4871 0.8418 0.4122 1 0.0
Se1 Se+6 0.31139 0.8493 0.40119 1 0.0
H1 H+1 0.659 0.6799 0.251 1 0.0
O6 O-2 0.421 0.5271 0.6501 1 0.0
O2 O-2 0.2345 0.7793 0.5136 1 0.0
O5 O-2 0.3888 0.5314 0.1631 1 0.0
Gd1 Gd+3 0.22031 0.60599 0.54891 1 0.0
O4 O-2 0.2557 0.8112 0.2532 1 0.0
